data_1566592
loop_
_publ_author_name
'Li, Yanjun'
'Liou, Yan-Cheng'
'Chen, Xinran'
'Ackermann, Lutz'

_publ_section_title
;
 Thioether-enabled palladium-catalyzed atroposelective C--H olefination
 for N&#x2212;C and C&#x2212;C axial chirality
;
_journal_name_full 'Chemical Science'
_journal_paper_doi 10.1039/D2SC00748G
_journal_year 2022
_chemical_absolute_configuration ad
_chemical_formula_moiety 'C23 H22 O3 S'
_chemical_formula_sum 'C23 H22 O3 S'
_chemical_formula_weight 378.46
_space_group_crystal_system triclinic
_space_group_IT_number 1
_space_group_name_Hall 'P 1'
_space_group_name_H-M_alt 'P 1'
_atom_sites_solution_hydrogens geom
_atom_sites_solution_primary dual
_audit_creation_date 2021-12-06
_audit_creation_method
;
FinalCif V92 by Daniel Kratzert, Freiburg 2021,
https://dkratzert.de/finalcif.html
;
_audit_update_record
;
2021-12-23 deposited with the CCDC.	2022-03-10 downloaded from the CCDC.
;
_cell_angle_alpha 63.599(2)
_cell_angle_beta 79.446(2)
_cell_angle_gamma 75.302(2)
_cell_formula_units_Z 2
_cell_length_a 7.2748(7)
_cell_length_b 12.2905(9)
_cell_length_c 12.5063(12)
_cell_measurement_reflns_used 9995
_cell_measurement_temperature 100.00
_cell_measurement_theta_max 28.709
_cell_measurement_theta_min 2.905
_cell_volume 965.60(15)
_computing_cell_refinement 'SAINT V8.40B (?, 2016)'
_computing_data_collection 'Bruker BIS V6.2.15/2021-03-15 && APEX4 2021.4-0'
_computing_data_reduction 'SAINT V8.40B (?, 2016)'
_computing_molecular_graphics 'Olex2 1.5 (Dolomanov et al., 2009)'
_computing_publication_material 'Olex2 1.5 (Dolomanov et al., 2009)'
_computing_structure_refinement 'XL  (Sheldrick, 2008)'
_computing_structure_solution 'XT  (Sheldrick, 2015)'
_diffrn_ambient_environment N~2~
_diffrn_ambient_temperature 100.00
_diffrn_detector CPAD
_diffrn_detector_area_resol_mean 7.41
_diffrn_detector_type 'Bruker PHOTON III'
_diffrn_measured_fraction_theta_full 0.999
_diffrn_measured_fraction_theta_max 0.999
_diffrn_measurement_device 'four-circle diffractometer'
_diffrn_measurement_device_type 'Bruker D8 VENTURE dual wavelength Mo/Ag'
_diffrn_measurement_method '\w and \f scans'
_diffrn_measurement_specimen_support 'MiTeGen micromount'
_diffrn_radiation_monochromator 'mirror optics'
_diffrn_radiation_probe x-ray
_diffrn_radiation_type MoK\a
_diffrn_radiation_wavelength 0.71073
_diffrn_reflns_av_R_equivalents 0.0258
_diffrn_reflns_av_unetI/netI 0.0155
_diffrn_reflns_Laue_measured_fraction_full 0.999
_diffrn_reflns_Laue_measured_fraction_max 0.999
_diffrn_reflns_limit_h_max 9
_diffrn_reflns_limit_h_min -9
_diffrn_reflns_limit_k_max 16
_diffrn_reflns_limit_k_min -16
_diffrn_reflns_limit_l_max 16
_diffrn_reflns_limit_l_min -16
_diffrn_reflns_number 73464
_diffrn_reflns_point_group_measured_fraction_full 0.999
_diffrn_reflns_point_group_measured_fraction_max 0.998
_diffrn_reflns_theta_full 25.242
_diffrn_reflns_theta_max 28.732
_diffrn_reflns_theta_min 2.904
_diffrn_source 'microfocus sealed X-ray tube'
_diffrn_source_current 1.4
_diffrn_source_power 0.07
_diffrn_source_type 'Incoatec I\ms'
_diffrn_source_voltage 50.0
_diffrn_standards_number 0
_exptl_absorpt_coefficient_mu 0.188
_exptl_absorpt_correction_T_max 0.7565
_exptl_absorpt_correction_T_min 0.7277
_exptl_absorpt_correction_type multi-scan
_exptl_absorpt_process_details
;
SADABS-2016/2 (Bruker,2016/2) was used for absorption correction.
wR2(int) was 0.0708 before and 0.0463 after correction.
The Ratio of minimum to maximum transmission is 0.9619.
The \l/2 correction factor is Not present.
;
_exptl_crystal_colour colourless
_exptl_crystal_colour_primary colourless
_exptl_crystal_density_diffrn 1.302
_exptl_crystal_description block
_exptl_crystal_F_000 400
_exptl_crystal_size_max 0.181
_exptl_crystal_size_mid 0.084
_exptl_crystal_size_min 0.071
_refine_diff_density_max 0.281
_refine_diff_density_min -0.196
_refine_diff_density_rms 0.035
_refine_ls_abs_structure_details
;
 Flack x determined using 4698 quotients [(I+)-(I-)]/[(I+)+(I-)]
 (Parsons, Flack and Wagner, Acta Cryst. B69 (2013) 249-259).
;
_refine_ls_abs_structure_Flack -0.008(10)
_refine_ls_extinction_method none
_refine_ls_goodness_of_fit_ref 1.039
_refine_ls_hydrogen_treatment constr
_refine_ls_matrix_type full
_refine_ls_number_parameters 493
_refine_ls_number_reflns 9983
_refine_ls_number_restraints 3
_refine_ls_restrained_S_all 1.039
_refine_ls_R_factor_all 0.0272
_refine_ls_R_factor_gt 0.0259
_refine_ls_shift/su_max 0.001
_refine_ls_shift/su_mean 0.000
_refine_ls_structure_factor_coef Fsqd
_refine_ls_weighting_details 'w=1/[\s^2^(Fo^2^)+(0.0354P)^2^+0.1943P] where P=(Fo^2^+2Fc^2^)/3'
_refine_ls_weighting_scheme calc
_refine_ls_wR_factor_gt 0.0651
_refine_ls_wR_factor_ref 0.0662
_reflns_Friedel_coverage 0.999
_reflns_Friedel_fraction_full 0.999
_reflns_Friedel_fraction_max 0.998
_reflns_number_gt 9720
_reflns_number_total 9983
_reflns_threshold_expression 'I > 2\s(I)'
_cod_data_source_file d2sc00748g2.cif
_cod_data_source_block mo_1524_cg_0m
_cod_database_code 1566592
_shelx_shelxl_version_number 2018/3
_olex2_refinement_description
;
1. Fixed Uiso
 At 1.2 times of:
  All C(H) groups, All C(H,H) groups
 At 1.5 times of:
  All C(H,H,H) groups
2.a Secondary CH2 refined with riding coordinates:
 C22(H22A,H22B), C45(H45A,H45B)
2.b Aromatic/amide H refined with riding coordinates:
 C2(H2), C3(H3), C4(H4), C5(H5), C10(H10), C11(H11), C12(H12), C13(H13),
 C15(H15), C17(H17), C18(H18), C26(H26), C27(H27), C28(H28), C29(H29), C32(H32),
  C33(H33), C34(H34), C35(H35), C38(H38), C40(H40), C41(H41)
2.c Idealised Me refined as rotating group:
 C20(H20A,H20B,H20C), C21(H21A,H21B,H21C), C23(H23A,H23B,H23C), C43(H43A,H43B,
 H43C), C44(H44A,H44B,H44C), C46(H46A,H46B,H46C)
;
_olex2_submission_special_instructions 'No special instructions were received'
_shelx_space_group_comment
;
The symmetry employed for this shelxl refinement is uniquely defined
by the following loop, which should always be used as a source of
symmetry information in preference to the above space-group names.
They are only intended as comments.
;
_shelx_estimated_absorpt_t_min 0.967
_shelx_estimated_absorpt_t_max 0.987
_diffrn_measurement_ambient_temperature_device_make 'Oxford Cryostream 800'

loop_
_space_group_symop_operation_xyz
'x, y, z'

loop_
_atom_site_label
_atom_site_type_symbol
_atom_site_fract_x
_atom_site_fract_y
_atom_site_fract_z
_atom_site_U_iso_or_equiv
_atom_site_adp_type
_atom_site_occupancy
_atom_site_site_symmetry_order
_atom_site_calc_flag
_atom_site_refinement_flags_posn
_atom_site_refinement_flags_adp
_atom_site_refinement_flags_occupancy
_atom_site_disorder_assembly
_atom_site_disorder_group
S1 S -0.01876(6) 0.70486(4) 0.62860(4) 0.01941(9) Uani 1 1 d . . . . .
O1 O 0.0364(2) 1.11857(12) 0.75697(12) 0.0250(3) Uani 1 1 d . . . . .
O2 O 0.50985(18) 1.06048(11) 0.21674(11) 0.0189(2) Uani 1 1 d . . . . .
O3 O 0.5997(2) 0.85464(12) 0.32199(12) 0.0231(3) Uani 1 1 d . . . . .
C1 C 0.2061(2) 0.61232(15) 0.67595(14) 0.0159(3) Uani 1 1 d . . . . .
C2 C 0.2788(3) 0.49888(15) 0.66849(15) 0.0189(3) Uani 1 1 d . . . . .
H2 H 0.209675 0.470433 0.631781 0.023 Uiso 1 1 calc R U . . .
C3 C 0.4513(3) 0.42739(16) 0.71431(16) 0.0218(3) Uani 1 1 d . . . . .
H3 H 0.499334 0.350212 0.709287 0.026 Uiso 1 1 calc R U . . .
C4 C 0.5533(3) 0.46886(17) 0.76739(17) 0.0225(3) Uani 1 1 d . . . . .
H4 H 0.669555 0.419135 0.800740 0.027 Uiso 1 1 calc R U . . .
C5 C 0.4850(3) 0.58348(16) 0.77167(16) 0.0205(3) Uani 1 1 d . . . . .
H5 H 0.557080 0.612296 0.806332 0.025 Uiso 1 1 calc R U . . .
C6 C 0.3125(2) 0.65676(15) 0.72595(14) 0.0160(3) Uani 1 1 d . . . . .
C7 C 0.2416(2) 0.78000(15) 0.73117(15) 0.0154(3) Uani 1 1 d . . . . .
C8 C 0.1484(2) 0.78495(16) 0.84037(15) 0.0162(3) Uani 1 1 d . . . . .
C9 C 0.0840(2) 0.90142(16) 0.84732(15) 0.0178(3) Uani 1 1 d . . . . .
C10 C 0.0011(3) 0.90492(18) 0.95769(17) 0.0216(3) Uani 1 1 d . . . . .
H10 H -0.040458 0.982295 0.962938 0.026 Uiso 1 1 calc R U . . .
C11 C -0.0197(3) 0.79765(19) 1.05705(16) 0.0239(4) Uani 1 1 d . . . . .
H11 H -0.075399 0.801133 1.130632 0.029 Uiso 1 1 calc R U . . .
C12 C 0.0414(3) 0.68219(18) 1.05044(16) 0.0236(4) Uani 1 1 d . . . . .
H12 H 0.026359 0.608231 1.119556 0.028 Uiso 1 1 calc R U . . .
C13 C 0.1225(2) 0.67616(16) 0.94454(16) 0.0194(3) Uani 1 1 d . . . . .
H13 H 0.161783 0.597879 0.941053 0.023 Uiso 1 1 calc R U . . .
C14 C 0.1089(2) 1.01172(16) 0.74238(16) 0.0182(3) Uani 1 1 d . . . . .
C15 C 0.1998(2) 1.00583(15) 0.63877(15) 0.0174(3) Uani 1 1 d . . . . .
H15 H 0.216558 1.079974 0.570329 0.021 Uiso 1 1 calc R U . . .
C16 C 0.2697(2) 0.88899(15) 0.63262(14) 0.0152(3) Uani 1 1 d . . . . .
C17 C 0.3746(2) 0.88336(15) 0.52288(15) 0.0159(3) Uani 1 1 d . . . . .
H17 H 0.423850 0.803010 0.525294 0.019 Uiso 1 1 calc R U . . .
C18 C 0.4086(2) 0.97887(15) 0.41960(15) 0.0174(3) Uani 1 1 d . . . . .
H18 H 0.363715 1.061392 0.412066 0.021 Uiso 1 1 calc R U . . .
C19 C 0.5162(2) 0.95536(15) 0.31766(15) 0.0164(3) Uani 1 1 d . . . . .
C20 C -0.0957(3) 0.62729(18) 0.55687(18) 0.0239(4) Uani 1 1 d . . . . .
H20A H 0.001614 0.618875 0.494074 0.036 Uiso 1 1 calc R U . . .
H20B H -0.215884 0.675826 0.521197 0.036 Uiso 1 1 calc R U . . .
H20C H -0.114847 0.544961 0.616307 0.036 Uiso 1 1 calc R U . . .
C21 C 0.0524(3) 1.23189(18) 0.6550(2) 0.0311(4) Uani 1 1 d . . . . .
H21A H -0.009453 1.236652 0.589293 0.047 Uiso 1 1 calc R U . . .
H21B H 0.187397 1.235326 0.630159 0.047 Uiso 1 1 calc R U . . .
H21C H -0.009739 1.301688 0.675363 0.047 Uiso 1 1 calc R U . . .
C22 C 0.6045(3) 1.04415(18) 0.11060(16) 0.0267(4) Uani 1 1 d . . . . .
H22A H 0.548799 0.985782 0.097615 0.032 Uiso 1 1 calc R U . . .
H22B H 0.741983 1.009628 0.120752 0.032 Uiso 1 1 calc R U . . .
C23 C 0.5782(3) 1.16845(18) 0.00479(16) 0.0245(4) Uani 1 1 d . . . . .
H23A H 0.632367 1.158108 -0.068624 0.037 Uiso 1 1 calc R U . . .
H23B H 0.643190 1.223444 0.015203 0.037 Uiso 1 1 calc R U . . .
H23C H 0.441881 1.204691 -0.001046 0.037 Uiso 1 1 calc R U . . .
S2 S 0.31093(6) 0.33187(4) 0.32841(4) 0.02323(10) Uani 1 1 d . . . . .
O4 O 1.08509(19) -0.01808(11) 0.21412(12) 0.0224(3) Uani 1 1 d . . . . .
O5 O 0.60589(19) -0.08514(11) 0.79749(11) 0.0209(3) Uani 1 1 d . . . . .
O6 O 0.5414(2) 0.12205(13) 0.73440(12) 0.0270(3) Uani 1 1 d . . . . .
C24 C 0.4673(2) 0.42054(15) 0.33109(15) 0.0175(3) Uani 1 1 d . . . . .
C25 C 0.6665(2) 0.38764(14) 0.31541(14) 0.0158(3) Uani 1 1 d . . . . .
C26 C 0.7775(2) 0.46155(15) 0.32258(15) 0.0181(3) Uani 1 1 d . . . . .
H26 H 0.912400 0.441074 0.310904 0.022 Uiso 1 1 calc R U . . .
C27 C 0.6943(3) 0.56451(16) 0.34647(17) 0.0219(3) Uani 1 1 d . . . . .
H27 H 0.772014 0.613673 0.350949 0.026 Uiso 1 1 calc R U . . .
C28 C 0.4977(3) 0.59491(17) 0.36368(17) 0.0236(4) Uani 1 1 d . . . . .
H28 H 0.440105 0.664264 0.381281 0.028 Uiso 1 1 calc R U . . .
C29 C 0.3857(3) 0.52399(17) 0.35516(17) 0.0220(3) Uani 1 1 d . . . . .
H29 H 0.250851 0.545970 0.365856 0.026 Uiso 1 1 calc R U . . .
C30 C 0.7678(2) 0.27740(14) 0.29131(14) 0.0148(3) Uani 1 1 d . . . . .
C31 C 0.8523(2) 0.29679(15) 0.17292(15) 0.0156(3) Uani 1 1 d . . . . .
C32 C 0.8315(2) 0.41621(16) 0.07509(16) 0.0185(3) Uani 1 1 d . . . . .
H32 H 0.759017 0.486027 0.087969 0.022 Uiso 1 1 calc R U . . .
C33 C 0.9141(3) 0.43209(17) -0.03715(16) 0.0217(3) Uani 1 1 d . . . . .
H33 H 0.899056 0.512579 -0.100966 0.026 Uiso 1 1 calc R U . . .
C34 C 1.0213(3) 0.32977(18) -0.05853(16) 0.0232(4) Uani 1 1 d . . . . .
H34 H 1.078511 0.341684 -0.136577 0.028 Uiso 1 1 calc R U . . .
C35 C 1.0434(2) 0.21275(17) 0.03304(16) 0.0205(3) Uani 1 1 d . . . . .
H35 H 1.115481 0.144177 0.017895 0.025 Uiso 1 1 calc R U . . .
C36 C 0.9592(2) 0.19401(16) 0.14986(15) 0.0165(3) Uani 1 1 d . . . . .
C37 C 0.9790(2) 0.07340(15) 0.24634(16) 0.0172(3) Uani 1 1 d . . . . .
C38 C 0.8960(2) 0.05577(15) 0.35840(16) 0.0172(3) Uani 1 1 d . . . . .
H38 H 0.909193 -0.025440 0.421005 0.021 Uiso 1 1 calc R U . . .
C39 C 0.7894(2) 0.15865(15) 0.38218(15) 0.0157(3) Uani 1 1 d . . . . .
C40 C 0.7043(2) 0.13986(15) 0.50349(15) 0.0166(3) Uani 1 1 d . . . . .
H40 H 0.648779 0.212511 0.515960 0.020 Uiso 1 1 calc R U . . .
C41 C 0.6962(2) 0.03204(16) 0.59816(15) 0.0183(3) Uani 1 1 d . . . . .
H41 H 0.747798 -0.043766 0.590881 0.022 Uiso 1 1 calc R U . . .
C42 C 0.6064(2) 0.03133(16) 0.71450(15) 0.0186(3) Uani 1 1 d . . . . .
C43 C 0.3466(3) 0.3527(2) 0.1742(2) 0.0284(4) Uani 1 1 d . . . . .
H43A H 0.338563 0.440950 0.121314 0.043 Uiso 1 1 calc R U . . .
H43B H 0.248050 0.322155 0.157519 0.043 Uiso 1 1 calc R U . . .
H43C H 0.472623 0.306455 0.160087 0.043 Uiso 1 1 calc R U . . .
C44 C 1.0923(3) -0.14275(16) 0.30124(17) 0.0217(3) Uani 1 1 d . . . . .
H44A H 1.167172 -0.199490 0.266594 0.033 Uiso 1 1 calc R U . . .
H44B H 0.962583 -0.159077 0.325956 0.033 Uiso 1 1 calc R U . . .
H44C H 1.152098 -0.155354 0.371067 0.033 Uiso 1 1 calc R U . . .
C45 C 0.5298(3) -0.09654(19) 0.91668(16) 0.0247(4) Uani 1 1 d . . . . .
H45A H 0.395982 -0.051340 0.915262 0.030 Uiso 1 1 calc R U . . .
H45B H 0.605579 -0.061320 0.947108 0.030 Uiso 1 1 calc R U . . .
C46 C 0.5404(3) -0.2327(2) 0.99595(18) 0.0326(5) Uani 1 1 d . . . . .
H46A H 0.456097 -0.264770 0.969145 0.049 Uiso 1 1 calc R U . . .
H46B H 0.500231 -0.244250 1.078897 0.049 Uiso 1 1 calc R U . . .
H46C H 0.671797 -0.277368 0.991316 0.049 Uiso 1 1 calc R U . . .

loop_
_atom_site_aniso_label
_atom_site_aniso_U_11
_atom_site_aniso_U_22
_atom_site_aniso_U_33
_atom_site_aniso_U_23
_atom_site_aniso_U_13
_atom_site_aniso_U_12
S1 0.0217(2) 0.01658(18) 0.02168(19) -0.00971(15) -0.00607(15) -0.00030(15)
O1 0.0302(7) 0.0173(6) 0.0289(7) -0.0142(5) 0.0035(5) -0.0027(5)
O2 0.0250(6) 0.0156(5) 0.0142(5) -0.0060(4) 0.0011(5) -0.0029(5)
O3 0.0298(7) 0.0162(6) 0.0218(6) -0.0091(5) 0.0018(5) -0.0025(5)
C1 0.0189(8) 0.0132(7) 0.0133(7) -0.0038(6) 0.0004(6) -0.0036(6)
C2 0.0253(8) 0.0148(7) 0.0169(7) -0.0067(6) 0.0002(6) -0.0054(6)
C3 0.0263(9) 0.0132(7) 0.0209(8) -0.0059(6) 0.0034(7) -0.0017(6)
C4 0.0205(8) 0.0181(8) 0.0226(8) -0.0059(7) -0.0013(6) 0.0011(6)
C5 0.0212(8) 0.0190(8) 0.0208(8) -0.0078(7) -0.0021(6) -0.0040(6)
C6 0.0189(8) 0.0136(7) 0.0142(7) -0.0053(6) 0.0014(6) -0.0042(6)
C7 0.0152(7) 0.0153(7) 0.0173(7) -0.0080(6) -0.0023(6) -0.0027(6)
C8 0.0154(7) 0.0189(7) 0.0169(7) -0.0090(6) -0.0012(6) -0.0046(6)
C9 0.0158(7) 0.0208(8) 0.0205(8) -0.0117(6) 0.0000(6) -0.0049(6)
C10 0.0194(8) 0.0262(9) 0.0258(9) -0.0175(7) 0.0023(7) -0.0061(7)
C11 0.0227(9) 0.0327(10) 0.0209(8) -0.0161(8) 0.0039(7) -0.0082(7)
C12 0.0246(9) 0.0276(9) 0.0191(8) -0.0093(7) 0.0028(7) -0.0101(7)
C13 0.0198(8) 0.0199(8) 0.0199(8) -0.0087(6) 0.0002(6) -0.0068(6)
C14 0.0170(8) 0.0167(7) 0.0245(8) -0.0122(7) -0.0020(6) -0.0023(6)
C15 0.0187(8) 0.0144(7) 0.0199(8) -0.0080(6) -0.0016(6) -0.0032(6)
C16 0.0160(7) 0.0147(7) 0.0164(7) -0.0076(6) -0.0018(6) -0.0029(6)
C17 0.0167(7) 0.0148(7) 0.0177(7) -0.0080(6) -0.0021(6) -0.0028(6)
C18 0.0204(8) 0.0141(7) 0.0185(8) -0.0078(6) -0.0008(6) -0.0032(6)
C19 0.0186(7) 0.0149(7) 0.0165(7) -0.0059(6) -0.0022(6) -0.0051(6)
C20 0.0235(9) 0.0252(9) 0.0287(9) -0.0149(7) -0.0037(7) -0.0062(7)
C21 0.0410(12) 0.0162(8) 0.0353(11) -0.0129(8) 0.0004(9) -0.0029(8)
C22 0.0404(11) 0.0230(9) 0.0149(8) -0.0086(7) 0.0046(7) -0.0063(8)
C23 0.0268(9) 0.0253(9) 0.0173(8) -0.0054(7) 0.0005(7) -0.0066(7)
S2 0.01432(19) 0.0216(2) 0.0348(2) -0.01250(18) -0.00019(16) -0.00506(15)
O4 0.0253(7) 0.0161(6) 0.0226(6) -0.0098(5) 0.0028(5) 0.0010(5)
O5 0.0266(6) 0.0195(6) 0.0152(6) -0.0056(5) -0.0019(5) -0.0049(5)
O6 0.0367(8) 0.0215(6) 0.0239(6) -0.0133(5) 0.0023(6) -0.0038(5)
C24 0.0158(7) 0.0146(7) 0.0206(8) -0.0065(6) -0.0010(6) -0.0022(6)
C25 0.0158(7) 0.0131(7) 0.0170(7) -0.0054(6) -0.0022(6) -0.0015(6)
C26 0.0169(8) 0.0172(8) 0.0202(8) -0.0069(6) -0.0033(6) -0.0037(6)
C27 0.0266(9) 0.0166(8) 0.0241(8) -0.0084(7) -0.0065(7) -0.0040(7)
C28 0.0291(9) 0.0170(8) 0.0252(9) -0.0122(7) -0.0041(7) 0.0025(7)
C29 0.0186(8) 0.0196(8) 0.0253(9) -0.0107(7) 0.0000(6) 0.0015(6)
C30 0.0107(7) 0.0153(7) 0.0185(7) -0.0074(6) -0.0017(5) -0.0019(5)
C31 0.0122(7) 0.0157(7) 0.0188(8) -0.0065(6) -0.0023(6) -0.0030(5)
C32 0.0162(7) 0.0170(7) 0.0212(8) -0.0065(6) -0.0030(6) -0.0031(6)
C33 0.0228(8) 0.0209(8) 0.0188(8) -0.0032(7) -0.0030(6) -0.0084(7)
C34 0.0221(9) 0.0293(9) 0.0190(8) -0.0095(7) 0.0024(7) -0.0102(7)
C35 0.0167(8) 0.0242(8) 0.0222(8) -0.0122(7) 0.0030(6) -0.0054(6)
C36 0.0128(7) 0.0181(8) 0.0191(8) -0.0082(6) -0.0007(6) -0.0033(6)
C37 0.0142(7) 0.0150(7) 0.0235(8) -0.0104(6) -0.0011(6) -0.0004(6)
C38 0.0167(7) 0.0137(7) 0.0199(8) -0.0067(6) -0.0018(6) -0.0011(6)
C39 0.0130(7) 0.0155(7) 0.0190(7) -0.0077(6) -0.0015(6) -0.0022(6)
C40 0.0152(7) 0.0160(7) 0.0196(8) -0.0095(6) -0.0017(6) -0.0008(6)
C41 0.0203(8) 0.0156(7) 0.0195(8) -0.0088(6) -0.0021(6) -0.0013(6)
C42 0.0198(8) 0.0184(8) 0.0183(8) -0.0074(6) -0.0026(6) -0.0048(6)
C43 0.0235(9) 0.0298(10) 0.0389(11) -0.0190(9) -0.0090(8) -0.0033(7)
C44 0.0232(9) 0.0156(8) 0.0262(9) -0.0108(7) -0.0047(7) 0.0023(6)
C45 0.0255(9) 0.0326(10) 0.0162(8) -0.0084(7) -0.0008(7) -0.0100(7)
C46 0.0346(11) 0.0364(11) 0.0207(9) 0.0007(8) -0.0074(8) -0.0167(9)

loop_
_atom_type_symbol
_atom_type_description
_atom_type_scat_dispersion_real
_atom_type_scat_dispersion_imag
_atom_type_scat_source
C C 0.0033 0.0016 'International Tables Vol C Tables 4.2.6.8 and 6.1.1.4'
H H 0.0000 0.0000 'International Tables Vol C Tables 4.2.6.8 and 6.1.1.4'
O O 0.0106 0.0060 'International Tables Vol C Tables 4.2.6.8 and 6.1.1.4'
S S 0.1246 0.1234 'International Tables Vol C Tables 4.2.6.8 and 6.1.1.4'

loop_
_geom_angle_atom_site_label_1
_geom_angle_atom_site_label_2
_geom_angle_atom_site_label_3
_geom_angle
_geom_angle_site_symmetry_1
_geom_angle_site_symmetry_3
_geom_angle_publ_flag
C1 S1 C20 103.13(8) . . ?
C14 O1 C21 117.01(15) . . ?
C19 O2 C22 114.68(13) . . ?
C2 C1 S1 123.73(13) . . ?
C2 C1 C6 119.62(15) . . ?
C6 C1 S1 116.64(12) . . ?
C1 C2 H2 119.7 . . ?
C3 C2 C1 120.59(16) . . ?
C3 C2 H2 119.7 . . ?
C2 C3 H3 120.0 . . ?
C4 C3 C2 119.92(16) . . ?
C4 C3 H3 120.0 . . ?
C3 C4 H4 120.1 . . ?
C3 C4 C5 119.83(17) . . ?
C5 C4 H4 120.1 . . ?
C4 C5 H5 119.4 . . ?
C4 C5 C6 121.13(17) . . ?
C6 C5 H5 119.4 . . ?
C1 C6 C7 120.86(15) . . ?
C5 C6 C1 118.84(15) . . ?
C5 C6 C7 120.30(15) . . ?
C8 C7 C6 119.27(14) . . ?
C16 C7 C6 121.05(14) . . ?
C16 C7 C8 119.65(14) . . ?
C9 C8 C7 119.84(15) . . ?
C13 C8 C7 121.79(15) . . ?
C13 C8 C9 118.34(15) . . ?
C8 C9 C14 118.67(15) . . ?
C10 C9 C8 119.44(16) . . ?
C10 C9 C14 121.87(16) . . ?
C9 C10 H10 119.7 . . ?
C11 C10 C9 120.62(17) . . ?
C11 C10 H10 119.7 . . ?
C10 C11 H11 119.9 . . ?
C10 C11 C12 120.25(16) . . ?
C12 C11 H11 119.9 . . ?
C11 C12 H12 119.8 . . ?
C13 C12 C11 120.32(17) . . ?
C13 C12 H12 119.8 . . ?
C8 C13 H13 119.5 . . ?
C12 C13 C8 121.02(16) . . ?
C12 C13 H13 119.5 . . ?
O1 C14 C9 114.20(15) . . ?
O1 C14 C15 124.85(16) . . ?
C15 C14 C9 120.95(15) . . ?
C14 C15 H15 119.8 . . ?
C14 C15 C16 120.47(15) . . ?
C16 C15 H15 119.8 . . ?
C7 C16 C15 120.34(15) . . ?
C7 C16 C17 119.64(14) . . ?
C15 C16 C17 120.01(15) . . ?
C16 C17 H17 116.4 . . ?
C18 C17 C16 127.19(15) . . ?
C18 C17 H17 116.4 . . ?
C17 C18 H18 120.2 . . ?
C17 C18 C19 119.63(15) . . ?
C19 C18 H18 120.2 . . ?
O2 C19 C18 111.32(14) . . ?
O3 C19 O2 123.35(16) . . ?
O3 C19 C18 125.33(15) . . ?
S1 C20 H20A 109.5 . . ?
S1 C20 H20B 109.5 . . ?
S1 C20 H20C 109.5 . . ?
H20A C20 H20B 109.5 . . ?
H20A C20 H20C 109.5 . . ?
H20B C20 H20C 109.5 . . ?
O1 C21 H21A 109.5 . . ?
O1 C21 H21B 109.5 . . ?
O1 C21 H21C 109.5 . . ?
H21A C21 H21B 109.5 . . ?
H21A C21 H21C 109.5 . . ?
H21B C21 H21C 109.5 . . ?
O2 C22 H22A 110.0 . . ?
O2 C22 H22B 110.0 . . ?
O2 C22 C23 108.42(15) . . ?
H22A C22 H22B 108.4 . . ?
C23 C22 H22A 110.0 . . ?
C23 C22 H22B 110.0 . . ?
C22 C23 H23A 109.5 . . ?
C22 C23 H23B 109.5 . . ?
C22 C23 H23C 109.5 . . ?
H23A C23 H23B 109.5 . . ?
H23A C23 H23C 109.5 . . ?
H23B C23 H23C 109.5 . . ?
C24 S2 C43 102.13(9) . . ?
C37 O4 C44 117.12(14) . . ?
C42 O5 C45 115.27(14) . . ?
C25 C24 S2 122.82(13) . . ?
C29 C24 S2 117.51(13) . . ?
C29 C24 C25 119.61(16) . . ?
C24 C25 C30 123.70(15) . . ?
C26 C25 C24 118.46(15) . . ?
C26 C25 C30 117.83(14) . . ?
C25 C26 H26 119.3 . . ?
C27 C26 C25 121.34(16) . . ?
C27 C26 H26 119.3 . . ?
C26 C27 H27 120.2 . . ?
C28 C27 C26 119.66(16) . . ?
C28 C27 H27 120.2 . . ?
C27 C28 H28 120.1 . . ?
C29 C28 C27 119.78(16) . . ?
C29 C28 H28 120.1 . . ?
C24 C29 H29 119.4 . . ?
C28 C29 C24 121.13(17) . . ?
C28 C29 H29 119.4 . . ?
C31 C30 C25 118.84(14) . . ?
C39 C30 C25 121.32(14) . . ?
C39 C30 C31 119.75(14) . . ?
C32 C31 C30 122.42(15) . . ?
C36 C31 C30 119.72(14) . . ?
C36 C31 C32 117.86(15) . . ?
C31 C32 H32 119.4 . . ?
C33 C32 C31 121.18(16) . . ?
C33 C32 H32 119.4 . . ?
C32 C33 H33 119.8 . . ?
C32 C33 C34 120.41(16) . . ?
C34 C33 H33 119.8 . . ?
C33 C34 H34 119.8 . . ?
C35 C34 C33 120.32(17) . . ?
C35 C34 H34 119.8 . . ?
C34 C35 H35 119.9 . . ?
C34 C35 C36 120.30(16) . . ?
C36 C35 H35 119.9 . . ?
C31 C36 C37 118.66(14) . . ?
C35 C36 C31 119.93(15) . . ?
C35 C36 C37 121.41(15) . . ?
O4 C37 C36 113.63(14) . . ?
C38 C37 O4 125.23(15) . . ?
C38 C37 C36 121.14(15) . . ?
C37 C38 H38 119.8 . . ?
C37 C38 C39 120.44(15) . . ?
C39 C38 H38 119.8 . . ?
C30 C39 C38 120.29(15) . . ?
C30 C39 C40 119.36(14) . . ?
C38 C39 C40 120.34(14) . . ?
C39 C40 H40 116.4 . . ?
C41 C40 C39 127.19(15) . . ?
C41 C40 H40 116.4 . . ?
C40 C41 H41 120.2 . . ?
C40 C41 C42 119.54(15) . . ?
C42 C41 H41 120.2 . . ?
O5 C42 C41 110.83(14) . . ?
O6 C42 O5 123.55(16) . . ?
O6 C42 C41 125.62(16) . . ?
S2 C43 H43A 109.5 . . ?
S2 C43 H43B 109.5 . . ?
S2 C43 H43C 109.5 . . ?
H43A C43 H43B 109.5 . . ?
H43A C43 H43C 109.5 . . ?
H43B C43 H43C 109.5 . . ?
O4 C44 H44A 109.5 . . ?
O4 C44 H44B 109.5 . . ?
O4 C44 H44C 109.5 . . ?
H44A C44 H44B 109.5 . . ?
H44A C44 H44C 109.5 . . ?
H44B C44 H44C 109.5 . . ?
O5 C45 H45A 110.2 . . ?
O5 C45 H45B 110.2 . . ?
O5 C45 C46 107.35(17) . . ?
H45A C45 H45B 108.5 . . ?
C46 C45 H45A 110.2 . . ?
C46 C45 H45B 110.2 . . ?
C45 C46 H46A 109.5 . . ?
C45 C46 H46B 109.5 . . ?
C45 C46 H46C 109.5 . . ?
H46A C46 H46B 109.5 . . ?
H46A C46 H46C 109.5 . . ?
H46B C46 H46C 109.5 . . ?

loop_
_geom_bond_atom_site_label_1
_geom_bond_atom_site_label_2
_geom_bond_distance
_geom_bond_site_symmetry_2
_geom_bond_publ_flag
S1 C1 1.7696(17) . ?
S1 C20 1.8007(18) . ?
O1 C14 1.365(2) . ?
O1 C21 1.424(2) . ?
O2 C19 1.344(2) . ?
O2 C22 1.452(2) . ?
O3 C19 1.215(2) . ?
C1 C2 1.399(2) . ?
C1 C6 1.409(2) . ?
C2 H2 0.9500 . ?
C2 C3 1.390(3) . ?
C3 H3 0.9500 . ?
C3 C4 1.387(3) . ?
C4 H4 0.9500 . ?
C4 C5 1.392(2) . ?
C5 H5 0.9500 . ?
C5 C6 1.394(2) . ?
C6 C7 1.498(2) . ?
C7 C8 1.429(2) . ?
C7 C16 1.390(2) . ?
C8 C9 1.425(2) . ?
C8 C13 1.418(2) . ?
C9 C10 1.416(2) . ?
C9 C14 1.431(2) . ?
C10 H10 0.9500 . ?
C10 C11 1.371(3) . ?
C11 H11 0.9500 . ?
C11 C12 1.410(3) . ?
C12 H12 0.9500 . ?
C12 C13 1.373(2) . ?
C13 H13 0.9500 . ?
C14 C15 1.366(2) . ?
C15 H15 0.9500 . ?
C15 C16 1.428(2) . ?
C16 C17 1.464(2) . ?
C17 H17 0.9500 . ?
C17 C18 1.338(2) . ?
C18 H18 0.9500 . ?
C18 C19 1.473(2) . ?
C20 H20A 0.9800 . ?
C20 H20B 0.9800 . ?
C20 H20C 0.9800 . ?
C21 H21A 0.9800 . ?
C21 H21B 0.9800 . ?
C21 H21C 0.9800 . ?
C22 H22A 0.9900 . ?
C22 H22B 0.9900 . ?
C22 C23 1.506(3) . ?
C23 H23A 0.9800 . ?
C23 H23B 0.9800 . ?
C23 H23C 0.9800 . ?
S2 C24 1.7772(17) . ?
S2 C43 1.806(2) . ?
O4 C37 1.3676(19) . ?
O4 C44 1.426(2) . ?
O5 C42 1.344(2) . ?
O5 C45 1.449(2) . ?
O6 C42 1.210(2) . ?
C24 C25 1.404(2) . ?
C24 C29 1.397(2) . ?
C25 C26 1.399(2) . ?
C25 C30 1.498(2) . ?
C26 H26 0.9500 . ?
C26 C27 1.392(2) . ?
C27 H27 0.9500 . ?
C27 C28 1.385(3) . ?
C28 H28 0.9500 . ?
C28 C29 1.382(3) . ?
C29 H29 0.9500 . ?
C30 C31 1.433(2) . ?
C30 C39 1.386(2) . ?
C31 C32 1.426(2) . ?
C31 C36 1.424(2) . ?
C32 H32 0.9500 . ?
C32 C33 1.370(3) . ?
C33 H33 0.9500 . ?
C33 C34 1.409(3) . ?
C34 H34 0.9500 . ?
C34 C35 1.375(3) . ?
C35 H35 0.9500 . ?
C35 C36 1.417(2) . ?
C36 C37 1.428(2) . ?
C37 C38 1.365(2) . ?
C38 H38 0.9500 . ?
C38 C39 1.429(2) . ?
C39 C40 1.468(2) . ?
C40 H40 0.9500 . ?
C40 C41 1.334(2) . ?
C41 H41 0.9500 . ?
C41 C42 1.479(2) . ?
C43 H43A 0.9800 . ?
C43 H43B 0.9800 . ?
C43 H43C 0.9800 . ?
C44 H44A 0.9800 . ?
C44 H44B 0.9800 . ?
C44 H44C 0.9800 . ?
C45 H45A 0.9900 . ?
C45 H45B 0.9900 . ?
C45 C46 1.508(3) . ?
C46 H46A 0.9800 . ?
C46 H46B 0.9800 . ?
C46 H46C 0.9800 . ?

loop_
_geom_torsion_atom_site_label_1
_geom_torsion_atom_site_label_2
_geom_torsion_atom_site_label_3
_geom_torsion_atom_site_label_4
_geom_torsion
_geom_torsion_site_symmetry_1
_geom_torsion_site_symmetry_2
_geom_torsion_site_symmetry_3
_geom_torsion_site_symmetry_4
_geom_torsion_publ_flag
S1 C1 C2 C3 -175.94(13) . . . . ?
S1 C1 C6 C5 175.92(13) . . . . ?
S1 C1 C6 C7 -3.6(2) . . . . ?
O1 C14 C15 C16 -179.64(16) . . . . ?
C1 C2 C3 C4 -0.4(3) . . . . ?
C1 C6 C7 C8 99.15(18) . . . . ?
C1 C6 C7 C16 -82.6(2) . . . . ?
C2 C1 C6 C5 -2.7(2) . . . . ?
C2 C1 C6 C7 177.79(15) . . . . ?
C2 C3 C4 C5 -1.7(3) . . . . ?
C3 C4 C5 C6 1.6(3) . . . . ?
C4 C5 C6 C1 0.7(3) . . . . ?
C4 C5 C6 C7 -179.86(16) . . . . ?
C5 C6 C7 C8 -80.3(2) . . . . ?
C5 C6 C7 C16 97.96(19) . . . . ?
C6 C1 C2 C3 2.6(2) . . . . ?
C6 C7 C8 C9 178.64(15) . . . . ?
C6 C7 C8 C13 0.6(2) . . . . ?
C6 C7 C16 C15 179.47(15) . . . . ?
C6 C7 C16 C17 -1.7(2) . . . . ?
C7 C8 C9 C10 -176.59(15) . . . . ?
C7 C8 C9 C14 2.1(2) . . . . ?
C7 C8 C13 C12 176.62(16) . . . . ?
C7 C16 C17 C18 177.74(17) . . . . ?
C8 C7 C16 C15 -2.3(2) . . . . ?
C8 C7 C16 C17 176.60(15) . . . . ?
C8 C9 C10 C11 -0.8(3) . . . . ?
C8 C9 C14 O1 177.71(15) . . . . ?
C8 C9 C14 C15 -2.8(2) . . . . ?
C9 C8 C13 C12 -1.5(3) . . . . ?
C9 C10 C11 C12 0.0(3) . . . . ?
C9 C14 C15 C16 0.9(3) . . . . ?
C10 C9 C14 O1 -3.6(2) . . . . ?
C10 C9 C14 C15 175.94(16) . . . . ?
C10 C11 C12 C13 0.1(3) . . . . ?
C11 C12 C13 C8 0.7(3) . . . . ?
C13 C8 C9 C10 1.5(2) . . . . ?
C13 C8 C9 C14 -179.72(16) . . . . ?
C14 C9 C10 C11 -179.50(17) . . . . ?
C14 C15 C16 C7 1.7(2) . . . . ?
C14 C15 C16 C17 -177.18(16) . . . . ?
C15 C16 C17 C18 -3.4(3) . . . . ?
C16 C7 C8 C9 0.3(2) . . . . ?
C16 C7 C8 C13 -177.74(15) . . . . ?
C16 C17 C18 C19 -179.50(16) . . . . ?
C17 C18 C19 O2 169.83(15) . . . . ?
C17 C18 C19 O3 -9.7(3) . . . . ?
C19 O2 C22 C23 177.64(15) . . . . ?
C20 S1 C1 C2 -7.42(16) . . . . ?
C20 S1 C1 C6 173.99(13) . . . . ?
C21 O1 C14 C9 -178.52(16) . . . . ?
C21 O1 C14 C15 2.0(3) . . . . ?
C22 O2 C19 O3 2.6(2) . . . . ?
C22 O2 C19 C18 -176.96(15) . . . . ?
S2 C24 C25 C26 -178.13(13) . . . . ?
S2 C24 C25 C30 1.9(2) . . . . ?
S2 C24 C29 C28 177.34(15) . . . . ?
O4 C37 C38 C39 179.44(16) . . . . ?
C24 C25 C26 C27 1.0(2) . . . . ?
C24 C25 C30 C31 105.87(19) . . . . ?
C24 C25 C30 C39 -77.5(2) . . . . ?
C25 C24 C29 C28 0.1(3) . . . . ?
C25 C26 C27 C28 0.0(3) . . . . ?
C25 C30 C31 C32 -4.8(2) . . . . ?
C25 C30 C31 C36 176.17(14) . . . . ?
C25 C30 C39 C38 -176.39(15) . . . . ?
C25 C30 C39 C40 2.7(2) . . . . ?
C26 C25 C30 C31 -74.1(2) . . . . ?
C26 C25 C30 C39 102.53(19) . . . . ?
C26 C27 C28 C29 -1.0(3) . . . . ?
C27 C28 C29 C24 0.9(3) . . . . ?
C29 C24 C25 C26 -1.0(2) . . . . ?
C29 C24 C25 C30 178.97(16) . . . . ?
C30 C25 C26 C27 -179.03(15) . . . . ?
C30 C31 C32 C33 179.89(16) . . . . ?
C30 C31 C36 C35 -179.83(15) . . . . ?
C30 C31 C36 C37 0.1(2) . . . . ?
C30 C39 C40 C41 173.42(17) . . . . ?
C31 C30 C39 C38 0.2(2) . . . . ?
C31 C30 C39 C40 179.29(14) . . . . ?
C31 C32 C33 C34 0.4(3) . . . . ?
C31 C36 C37 O4 -179.70(15) . . . . ?
C31 C36 C37 C38 0.8(2) . . . . ?
C32 C31 C36 C35 1.1(2) . . . . ?
C32 C31 C36 C37 -179.03(15) . . . . ?
C32 C33 C34 C35 0.3(3) . . . . ?
C33 C34 C35 C36 -0.2(3) . . . . ?
C34 C35 C36 C31 -0.5(3) . . . . ?
C34 C35 C36 C37 179.64(16) . . . . ?
C35 C36 C37 O4 0.2(2) . . . . ?
C35 C36 C37 C38 -179.35(16) . . . . ?
C36 C31 C32 C33 -1.0(2) . . . . ?
C36 C37 C38 C39 -1.1(2) . . . . ?
C37 C38 C39 C30 0.6(2) . . . . ?
C37 C38 C39 C40 -178.46(15) . . . . ?
C38 C39 C40 C41 -7.5(3) . . . . ?
C39 C30 C31 C32 178.50(15) . . . . ?
C39 C30 C31 C36 -0.5(2) . . . . ?
C39 C40 C41 C42 179.15(15) . . . . ?
C40 C41 C42 O5 177.83(16) . . . . ?
C40 C41 C42 O6 -2.2(3) . . . . ?
C42 O5 C45 C46 179.74(15) . . . . ?
C43 S2 C24 C25 -67.11(16) . . . . ?
C43 S2 C24 C29 115.74(15) . . . . ?
C44 O4 C37 C36 -172.48(15) . . . . ?
C44 O4 C37 C38 7.0(2) . . . . ?
C45 O5 C42 O6 -3.1(3) . . . . ?
C45 O5 C42 C41 176.91(14) . . . . ?
